data_1566747
loop_
_publ_author_name
'Kodama, Takuya'
'Saito, Kanako'
'Tobisu, Mamoru'

_publ_section_title
;
 Nickel-Catalyzed Skeletal Transformation of Tropone Derivatives via C--C
 Bond Activation: Catalyst-Controlled Access to Diverse Ring Systems
;
_journal_name_full 'Chemical Science'
_journal_paper_doi 10.1039/D2SC01394K
_journal_year 2022
_chemical_formula_moiety 'C43 H30 O'
_chemical_formula_sum 'C43 H30 O'
_chemical_formula_weight 562.67
_space_group_crystal_system monoclinic
_space_group_IT_number 14
_space_group_name_Hall '-P 2yn'
_space_group_name_H-M_alt 'P 1 21/n 1'
_atom_sites_solution_hydrogens geom
_atom_sites_solution_primary dual
_audit_creation_date 2019-06-28
_audit_creation_method
;
Olex2 1.2-ac3
(compiled 2017.02.24 svn.r3390 for Rigaku Oxford Diffraction, GUI svn.r5318)
;
_audit_update_record
;
2021-10-14 deposited with the CCDC.	2022-04-04 downloaded from the CCDC.
;
_cell_angle_alpha 90
_cell_angle_beta 94.055(3)
_cell_angle_gamma 90
_cell_formula_units_Z 4
_cell_length_a 13.0907(5)
_cell_length_b 10.1466(3)
_cell_length_c 22.1188(7)
_cell_measurement_reflns_used 6326
_cell_measurement_temperature 123
_cell_measurement_theta_max 74.9330
_cell_measurement_theta_min 4.0750
_cell_volume 2930.60(17)
_computing_cell_refinement 'CrysAlisPro 1.171.40.43a (Rigaku OD, 2019)'
_computing_data_collection 'CrysAlisPro 1.171.40.43a (Rigaku OD, 2019)'
_computing_data_reduction 'CrysAlisPro 1.171.40.43a (Rigaku OD, 2019)'
_computing_molecular_graphics 'Olex2 (Dolomanov et al., 2009)'
_computing_publication_material 'Olex2 (Dolomanov et al., 2009)'
_computing_structure_refinement 'ShelXL (Sheldrick, 2015)'
_computing_structure_solution 'ShelXT (Sheldrick, 2015)'
_diffrn_ambient_temperature 123
_diffrn_detector 'CCD plate'
_diffrn_detector_area_resol_mean 10.0000
_diffrn_detector_type HyPix
_diffrn_measured_fraction_theta_full 0.9989
_diffrn_measured_fraction_theta_max 0.9625
_diffrn_measurement_details
;
List of Runs (angles in degrees, time in seconds):

  # Type    Start    End  Width  t~exp~   \w     \q     \k     \f   Frames
#--------------------------------------------------------------------------
  1  \w    -83.00   3.00   0.50   11.38    --  -47.45 106.00 -34.00  172
  2  \w    -69.00 -33.00   0.50   61.96    -- -106.00 125.00  90.00   72
  3  \w   -103.00 -76.00   0.50   61.96    -- -106.00 106.00 -34.00   54
  4  \w    -68.00 -33.00   0.50   61.96    -- -106.00  57.00 -60.00   70
  5  \w    -84.00 -36.00   0.50   61.96    -- -106.00  57.00-180.00   96
  6  \w   -111.00 -33.00   0.50   11.38    --  -47.45 -57.00-120.00  156
  7  \w   -115.00 -71.00   0.50   61.96    -- -106.00  57.00 -60.00   88
  8  \w   -115.00 -48.00   0.50   61.96    -- -106.00 125.00-120.00  134
  9  \w   -115.00 -33.00   0.50   61.96    -- -106.00 125.00-180.00  164
 10  \w   -175.00 -95.00   0.50   61.96    -- -106.00 -19.00 -60.00  160
 11  \w   -177.00 -82.00   0.50   61.96    -- -106.00-106.00-133.00  190
 12  \w   -118.00 -90.00   0.50   11.38    --  -47.45-125.00 -60.00   56
 13  \w      2.00  27.00   0.50   11.38    --   47.45-106.00-133.00   50
 14  \w     29.00  54.00   0.50   61.96    --   70.50-106.00-133.00   50
 15  \w     51.00  76.00   0.50   11.38    --   47.45-106.00-133.00   50
 16  \w     87.00 112.00   0.50   61.96    --   70.50 106.00 -34.00   50
 17  \w     71.00 118.00   0.50   11.38    --   47.45 125.00 -90.00   94
 18  \w     71.00  96.00   0.50   11.38    --   47.45 125.00  30.00   50
 19  \w     72.00 108.00   0.50   11.38    --   47.45 125.00 120.00   72
 20  \w   -117.00 -35.00   0.50   61.96    -- -106.00  57.00 120.00  164
;
_diffrn_measurement_device 'four-circle diffractometer'
_diffrn_measurement_device_type 'XtaLAB Synergy, Single source at offset/far, HyPix'
_diffrn_measurement_method '\w scans'
_diffrn_orient_matrix_type 'CrysAlisPro convention (1999,Acta A55,543-557)'
_diffrn_orient_matrix_UB_11 0.1151770000
_diffrn_orient_matrix_UB_12 0.0173285000
_diffrn_orient_matrix_UB_13 -0.0081136000
_diffrn_orient_matrix_UB_21 0.0182793000
_diffrn_orient_matrix_UB_22 -0.1458672000
_diffrn_orient_matrix_UB_23 0.0166867000
_diffrn_orient_matrix_UB_31 -0.0178667000
_diffrn_orient_matrix_UB_32 -0.0382216000
_diffrn_orient_matrix_UB_33 -0.0673302000
_diffrn_radiation_monochromator mirror
_diffrn_radiation_probe x-ray
_diffrn_radiation_type 'Cu K\a'
_diffrn_radiation_wavelength 1.54184
_diffrn_reflns_av_R_equivalents 0.1115
_diffrn_reflns_av_unetI/netI 0.1187
_diffrn_reflns_Laue_measured_fraction_full 0.998
_diffrn_reflns_Laue_measured_fraction_max 0.962
_diffrn_reflns_limit_h_max 16
_diffrn_reflns_limit_h_min -15
_diffrn_reflns_limit_k_max 11
_diffrn_reflns_limit_k_min -12
_diffrn_reflns_limit_l_max 20
_diffrn_reflns_limit_l_min -27
_diffrn_reflns_number 19829
_diffrn_reflns_point_group_measured_fraction_full 0.998
_diffrn_reflns_point_group_measured_fraction_max 0.962
_diffrn_reflns_theta_full 67.684
_diffrn_reflns_theta_max 76.489
_diffrn_reflns_theta_min 3.810
_diffrn_source 'micro-focus sealed X-ray tube'
_diffrn_source_type 'PhotonJet (Cu) X-ray Source'
_exptl_absorpt_coefficient_mu 0.572
_exptl_absorpt_correction_T_max 1.00000
_exptl_absorpt_correction_T_min 0.68841
_exptl_absorpt_correction_type multi-scan
_exptl_absorpt_process_details
;
CrysAlisPro 1.171.40.43a (Rigaku Oxford Diffraction, 2019)
Empirical absorption correction using spherical harmonics,
 implemented in SCALE3 ABSPACK scaling algorithm.
;
_exptl_crystal_colour colourless
_exptl_crystal_colour_primary colourless
_exptl_crystal_density_diffrn 1.275
_exptl_crystal_description plate
_exptl_crystal_F_000 1184
_exptl_crystal_size_max 0.178
_exptl_crystal_size_mid 0.047
_exptl_crystal_size_min 0.04
_refine_diff_density_max 0.297
_refine_diff_density_min -0.312
_refine_diff_density_rms 0.064
_refine_ls_extinction_method none
_refine_ls_goodness_of_fit_ref 1.050
_refine_ls_hydrogen_treatment constr
_refine_ls_matrix_type full
_refine_ls_number_parameters 397
_refine_ls_number_reflns 5927
_refine_ls_number_restraints 0
_refine_ls_restrained_S_all 1.050
_refine_ls_R_factor_all 0.0956
_refine_ls_R_factor_gt 0.0647
_refine_ls_shift/su_max 0.000
_refine_ls_shift/su_mean 0.000
_refine_ls_structure_factor_coef Fsqd
_refine_ls_weighting_details 'w=1/[\s^2^(Fo^2^)+(0.1171P)^2^+0.5267P] where P=(Fo^2^+2Fc^2^)/3'
_refine_ls_weighting_scheme calc
_refine_ls_wR_factor_gt 0.1735
_refine_ls_wR_factor_ref 0.1899
_reflns_Friedel_coverage 0.000
_reflns_number_gt 4393
_reflns_number_total 5927
_reflns_threshold_expression 'I > 2\s(I)'
_cod_data_source_file d2sc01394k2.cif
_cod_data_source_block 190627_ks_h2-x190627_ks_h2-ph4_phen_trop
_cod_original_cell_volume 2930.60(18)
_cod_database_code 1566747
_shelx_shelxl_version_number 2017/1
_chemical_oxdiff_formula 'C43 H30 O1'
_chemical_oxdiff_usercomment 'X190627_KS_H2-Ph4_Phen_Trop C43 H30 O1'
_shelx_space_group_comment
;
The symmetry employed for this shelxl refinement is uniquely defined
by the following loop, which should always be used as a source of
symmetry information in preference to the above space-group names.
They are only intended as comments.
;
_diffrn_oxdiff_ac3_digest_frames
;
01099a88b0643fbd4c72087818cb1c156000025070c
;
_reflns_odcompleteness_completeness 99.89
_reflns_odcompleteness_iscentric 1
_reflns_odcompleteness_theta 66.97
_olex2_refinement_description
;
1. Fixed Uiso
 At 1.2 times of:
  All C(H) groups
2.a Ternary CH refined with riding coordinates:
 C19(H19), C16(H16)
2.b Aromatic/amide H refined with riding coordinates:
 C5(H5), C4(H4), C13(H13), C25(H25), C39(H39), C27(H27), C31(H31), C24(H24),
 C7(H7), C21(H21), C37(H37), C12(H12), C10(H10), C6(H6), C35(H35), C43(H43),
 C23(H23), C30(H30), C36(H36), C33(H33), C34(H34), C28(H28), C42(H42), C11(H11),
  C29(H29), C22(H22), C40(H40), C41(H41)
;
_olex2_submission_special_instructions 'No special instructions were received'
_oxdiff_exptl_absorpt_empirical_details
;
Empirical correction (ABSPACK) includes:
- Absorption correction using spherical harmonics
- Frame scaling
;
_oxdiff_exptl_absorpt_empirical_full_max 1.794
_oxdiff_exptl_absorpt_empirical_full_min 0.656

loop_
_space_group_symop_operation_xyz
'x, y, z'
'-x+1/2, y+1/2, -z+1/2'
'-x, -y, -z'
'x-1/2, -y-1/2, z-1/2'

loop_
_atom_site_label
_atom_site_type_symbol
_atom_site_fract_x
_atom_site_fract_y
_atom_site_fract_z
_atom_site_U_iso_or_equiv
_atom_site_adp_type
_atom_site_occupancy
_atom_site_site_symmetry_order
_atom_site_calc_flag
_atom_site_refinement_flags_posn
_atom_site_refinement_flags_adp
_atom_site_refinement_flags_occupancy
_atom_site_disorder_assembly
_atom_site_disorder_group
O44 O 0.78018(12) 0.64370(17) 0.26026(7) 0.0369(4) Uani 1 1 d . . . . .
C2 C 0.51267(15) 0.6696(2) 0.30649(9) 0.0258(4) Uani 1 1 d . . . . .
C14 C 0.49381(16) 0.4321(2) 0.32013(9) 0.0284(4) Uani 1 1 d . . . . .
C3 C 0.47306(16) 0.6948(2) 0.36490(9) 0.0269(4) Uani 1 1 d . . . . .
C32 C 0.48775(17) 0.4841(2) 0.17484(9) 0.0283(4) Uani 1 1 d . . . . .
C15 C 0.52304(15) 0.5447(2) 0.28577(9) 0.0258(4) Uani 1 1 d . . . . .
C20 C 0.47094(17) 0.8717(2) 0.23897(9) 0.0277(4) Uani 1 1 d . . . . .
C9 C 0.45204(17) 0.4531(2) 0.37706(9) 0.0298(5) Uani 1 1 d . . . . .
C1 C 0.55000(16) 0.7736(2) 0.26414(9) 0.0262(4) Uani 1 1 d . . . . .
C26 C 0.69423(16) 0.8401(2) 0.35395(10) 0.0292(4) Uani 1 1 d . . . . .
C8 C 0.44498(16) 0.5867(2) 0.40042(9) 0.0280(4) Uani 1 1 d . . . . .
C5 C 0.43306(18) 0.8460(2) 0.44498(10) 0.0327(5) Uani 1 1 d . . . . .
H5 H 0.429240 0.933339 0.460186 0.039 Uiso 1 1 calc R . . . .
C4 C 0.46470(17) 0.8239(2) 0.38789(10) 0.0297(4) Uani 1 1 d . . . . .
H4 H 0.481244 0.896791 0.363466 0.036 Uiso 1 1 calc R . . . .
C38 C 0.60640(18) 0.7425(2) 0.15251(9) 0.0296(5) Uani 1 1 d . . . . .
C13 C 0.50085(19) 0.3023(2) 0.29777(10) 0.0344(5) Uani 1 1 d . . . . .
H13 H 0.530526 0.287334 0.260401 0.041 Uiso 1 1 calc R . . . .
C19 C 0.66135(16) 0.8230(2) 0.28758(9) 0.0285(4) Uani 1 1 d . . . . .
H19 H 0.677543 0.905397 0.265401 0.034 Uiso 1 1 calc R . . . .
C18 C 0.70189(17) 0.7052(2) 0.25404(10) 0.0289(4) Uani 1 1 d . . . . .
C25 C 0.49894(18) 0.9865(2) 0.20952(10) 0.0315(5) Uani 1 1 d . . . . .
H25 H 0.569275 1.009564 0.209558 0.038 Uiso 1 1 calc R . . . .
C39 C 0.6969(2) 0.7965(2) 0.13370(11) 0.0362(5) Uani 1 1 d . . . . .
H39 H 0.758470 0.787937 0.158858 0.043 Uiso 1 1 calc R . . . .
C16 C 0.56469(16) 0.5384(2) 0.22304(9) 0.0270(4) Uani 1 1 d . . . . .
H16 H 0.625867 0.479067 0.225571 0.032 Uiso 1 1 calc R . . . .
C27 C 0.69757(18) 0.9653(2) 0.37957(10) 0.0329(5) Uani 1 1 d . . . . .
H27 H 0.679121 1.039851 0.355213 0.040 Uiso 1 1 calc R . . . .
C31 C 0.72164(18) 0.7318(2) 0.39033(10) 0.0335(5) Uani 1 1 d . . . . .
H31 H 0.720593 0.645912 0.373217 0.040 Uiso 1 1 calc R . . . .
C24 C 0.4255(2) 1.0677(2) 0.18011(11) 0.0388(5) Uani 1 1 d . . . . .
H24 H 0.445797 1.146248 0.160892 0.047 Uiso 1 1 calc R . . . .
C17 C 0.60267(16) 0.6826(2) 0.21503(9) 0.0280(4) Uani 1 1 d . . . . .
C7 C 0.41116(18) 0.6126(2) 0.45865(10) 0.0338(5) Uani 1 1 d . . . . .
H7 H 0.391303 0.541196 0.483029 0.041 Uiso 1 1 calc R . . . .
C21 C 0.36695(18) 0.8396(2) 0.23770(10) 0.0328(5) Uani 1 1 d . . . . .
H21 H 0.346189 0.762411 0.257789 0.039 Uiso 1 1 calc R . . . .
C37 C 0.38309(18) 0.4879(2) 0.18099(10) 0.0330(5) Uani 1 1 d . . . . .
H37 H 0.357928 0.527588 0.215885 0.040 Uiso 1 1 calc R . . . .
C12 C 0.4651(2) 0.1970(2) 0.32957(11) 0.0418(6) Uani 1 1 d . . . . .
H12 H 0.470187 0.110140 0.314006 0.050 Uiso 1 1 calc R . . . .
C10 C 0.4165(2) 0.3433(2) 0.40832(10) 0.0364(5) Uani 1 1 d . . . . .
H10 H 0.388506 0.355829 0.446371 0.044 Uiso 1 1 calc R . . . .
C6 C 0.40653(18) 0.7389(2) 0.48051(10) 0.0339(5) Uani 1 1 d . . . . .
H6 H 0.385130 0.753672 0.520102 0.041 Uiso 1 1 calc R . . . .
C35 C 0.3494(2) 0.3778(3) 0.08579(11) 0.0420(6) Uani 1 1 d . . . . .
H35 H 0.302689 0.339364 0.056001 0.050 Uiso 1 1 calc R . . . .
C43 C 0.5175(2) 0.7566(2) 0.11390(10) 0.0360(5) Uani 1 1 d . . . . .
H43 H 0.454696 0.721167 0.125662 0.043 Uiso 1 1 calc R . . . .
C23 C 0.3226(2) 1.0339(3) 0.17886(12) 0.0418(6) Uani 1 1 d . . . . .
H23 H 0.272201 1.088733 0.158618 0.050 Uiso 1 1 calc R . . . .
C30 C 0.7504(2) 0.7488(2) 0.45136(11) 0.0385(5) Uani 1 1 d . . . . .
H30 H 0.768003 0.674301 0.475930 0.046 Uiso 1 1 calc R . . . .
C36 C 0.31431(19) 0.4343(2) 0.13668(11) 0.0379(5) Uani 1 1 d . . . . .
H36 H 0.242881 0.436866 0.141752 0.045 Uiso 1 1 calc R . . . .
C33 C 0.52243(19) 0.4276(2) 0.12262(10) 0.0361(5) Uani 1 1 d . . . . .
H33 H 0.593848 0.423800 0.117600 0.043 Uiso 1 1 calc R . . . .
C34 C 0.4542(2) 0.3771(3) 0.07814(11) 0.0438(6) Uani 1 1 d . . . . .
H34 H 0.478713 0.341761 0.042129 0.053 Uiso 1 1 calc R . . . .
C28 C 0.7277(2) 0.9820(2) 0.44047(11) 0.0387(5) Uani 1 1 d . . . . .
H28 H 0.730484 1.067967 0.457486 0.046 Uiso 1 1 calc R . . . .
C42 C 0.5196(2) 0.8213(2) 0.05891(11) 0.0445(6) Uani 1 1 d . . . . .
H42 H 0.458618 0.829526 0.033266 0.053 Uiso 1 1 calc R . . . .
C11 C 0.4215(2) 0.2178(2) 0.38472(11) 0.0432(6) Uani 1 1 d . . . . .
H11 H 0.395261 0.145339 0.405970 0.052 Uiso 1 1 calc R . . . .
C29 C 0.7538(2) 0.8735(3) 0.47675(11) 0.0416(6) Uani 1 1 d . . . . .
H29 H 0.773698 0.884857 0.518562 0.050 Uiso 1 1 calc R . . . .
C22 C 0.29383(19) 0.9188(3) 0.20760(11) 0.0402(6) Uani 1 1 d . . . . .
H22 H 0.223632 0.894508 0.206508 0.048 Uiso 1 1 calc R . . . .
C40 C 0.6985(2) 0.8629(2) 0.07849(12) 0.0451(6) Uani 1 1 d . . . . .
H40 H 0.760619 0.900428 0.066752 0.054 Uiso 1 1 calc R . . . .
C41 C 0.6106(3) 0.8742(3) 0.04107(11) 0.0488(7) Uani 1 1 d . . . . .
H41 H 0.612079 0.918031 0.003179 0.059 Uiso 1 1 calc R . . . .

loop_
_atom_site_aniso_label
_atom_site_aniso_U_11
_atom_site_aniso_U_22
_atom_site_aniso_U_33
_atom_site_aniso_U_23
_atom_site_aniso_U_13
_atom_site_aniso_U_12
O44 0.0302(8) 0.0414(9) 0.0384(9) -0.0064(7) -0.0018(6) 0.0055(7)
C2 0.0257(10) 0.0265(10) 0.0246(10) -0.0007(8) -0.0030(7) -0.0007(8)
C14 0.0302(10) 0.0278(10) 0.0261(10) -0.0007(8) -0.0052(8) 0.0001(8)
C3 0.0253(10) 0.0301(10) 0.0247(10) -0.0018(8) -0.0031(7) 0.0005(8)
C32 0.0305(11) 0.0285(10) 0.0255(10) -0.0022(8) -0.0010(8) -0.0008(8)
C15 0.0243(10) 0.0292(10) 0.0233(10) -0.0014(8) -0.0020(7) 0.0003(8)
C20 0.0334(11) 0.0279(10) 0.0212(9) -0.0038(8) -0.0021(8) 0.0002(8)
C9 0.0319(11) 0.0302(10) 0.0261(10) 0.0007(8) -0.0054(8) 0.0015(9)
C1 0.0275(10) 0.0274(10) 0.0236(10) -0.0037(8) -0.0001(7) -0.0020(8)
C26 0.0279(10) 0.0301(10) 0.0288(11) -0.0032(8) -0.0029(8) -0.0015(8)
C8 0.0283(10) 0.0309(10) 0.0243(10) 0.0011(8) -0.0025(8) 0.0020(8)
C5 0.0374(12) 0.0335(11) 0.0267(10) -0.0050(9) -0.0016(8) 0.0042(9)
C4 0.0317(11) 0.0289(10) 0.0278(10) -0.0017(8) -0.0021(8) 0.0009(9)
C38 0.0400(12) 0.0244(10) 0.0250(10) -0.0044(8) 0.0053(8) 0.0003(9)
C13 0.0424(13) 0.0296(11) 0.0305(11) -0.0016(9) -0.0024(9) 0.0013(9)
C19 0.0303(10) 0.0274(10) 0.0274(10) -0.0019(8) -0.0016(8) -0.0024(8)
C18 0.0286(10) 0.0317(10) 0.0264(10) 0.0010(8) 0.0019(8) -0.0016(9)
C25 0.0361(11) 0.0291(11) 0.0284(11) -0.0029(8) -0.0037(8) 0.0003(9)
C39 0.0456(13) 0.0303(11) 0.0335(12) -0.0024(9) 0.0087(10) 0.0006(10)
C16 0.0278(10) 0.0287(10) 0.0244(10) -0.0030(8) 0.0004(8) 0.0016(8)
C27 0.0344(11) 0.0307(11) 0.0332(11) -0.0026(9) -0.0006(9) 0.0006(9)
C31 0.0389(12) 0.0290(11) 0.0314(11) -0.0032(9) -0.0052(9) -0.0021(9)
C24 0.0511(14) 0.0312(11) 0.0327(12) 0.0012(9) -0.0064(10) 0.0016(10)
C17 0.0321(11) 0.0271(10) 0.0247(10) -0.0027(8) 0.0007(8) 0.0004(8)
C7 0.0397(12) 0.0366(12) 0.0252(10) 0.0019(9) 0.0025(9) 0.0024(9)
C21 0.0322(11) 0.0377(12) 0.0280(11) -0.0011(9) -0.0013(8) 0.0014(9)
C37 0.0350(12) 0.0352(11) 0.0283(11) -0.0027(9) -0.0013(9) -0.0017(9)
C12 0.0645(17) 0.0245(11) 0.0358(13) -0.0010(9) -0.0016(11) 0.0007(11)
C10 0.0473(13) 0.0343(11) 0.0269(11) 0.0018(9) -0.0012(9) -0.0017(10)
C6 0.0401(12) 0.0386(12) 0.0231(10) -0.0007(9) 0.0026(9) 0.0072(10)
C35 0.0521(15) 0.0386(12) 0.0320(12) -0.0018(10) -0.0205(11) -0.0050(11)
C43 0.0487(14) 0.0322(11) 0.0264(11) -0.0050(9) -0.0023(9) 0.0001(10)
C23 0.0411(13) 0.0425(13) 0.0398(13) 0.0015(10) -0.0118(10) 0.0104(11)
C30 0.0451(13) 0.0381(12) 0.0310(11) 0.0051(9) -0.0065(10) 0.0001(10)
C36 0.0307(11) 0.0442(13) 0.0373(12) 0.0042(10) -0.0072(9) -0.0025(10)
C33 0.0369(12) 0.0409(13) 0.0305(11) -0.0086(9) 0.0024(9) -0.0004(10)
C34 0.0544(15) 0.0468(14) 0.0293(12) -0.0104(10) -0.0039(10) -0.0047(12)
C28 0.0468(14) 0.0370(12) 0.0319(12) -0.0101(10) 0.0007(10) -0.0016(10)
C42 0.0706(18) 0.0342(12) 0.0270(11) -0.0030(9) -0.0087(11) 0.0048(12)
C11 0.0634(17) 0.0309(12) 0.0350(13) 0.0057(10) 0.0016(11) -0.0075(11)
C29 0.0467(14) 0.0495(14) 0.0281(11) -0.0050(10) -0.0004(10) -0.0046(11)
C22 0.0309(11) 0.0507(14) 0.0381(13) -0.0010(11) -0.0039(9) 0.0048(10)
C40 0.0668(18) 0.0330(12) 0.0379(13) -0.0013(10) 0.0208(12) -0.0026(12)
C41 0.084(2) 0.0361(13) 0.0269(12) 0.0017(10) 0.0054(12) 0.0015(13)

loop_
_atom_type_symbol
_atom_type_description
_atom_type_scat_dispersion_real
_atom_type_scat_dispersion_imag
_atom_type_scat_source
C C 0.0181 0.0091 'International Tables Vol C Tables 4.2.6.8 and 6.1.1.4'
H H 0.0000 0.0000 'International Tables Vol C Tables 4.2.6.8 and 6.1.1.4'
O O 0.0492 0.0322 'International Tables Vol C Tables 4.2.6.8 and 6.1.1.4'

loop_
_geom_angle_atom_site_label_1
_geom_angle_atom_site_label_2
_geom_angle_atom_site_label_3
_geom_angle
_geom_angle_site_symmetry_1
_geom_angle_site_symmetry_3
_geom_angle_publ_flag
C3 C2 C1 125.43(18) . . ?
C15 C2 C3 121.13(19) . . ?
C15 C2 C1 113.39(18) . . ?
C9 C14 C15 118.79(19) . . ?
C13 C14 C15 122.0(2) . . ?
C13 C14 C9 119.2(2) . . ?
C8 C3 C2 118.81(19) . . ?
C4 C3 C2 121.82(19) . . ?
C4 C3 C8 119.35(19) . . ?
C37 C32 C16 122.17(19) . . ?
C37 C32 C33 118.3(2) . . ?
C33 C32 C16 119.5(2) . . ?
C2 C15 C14 121.74(19) . . ?
C2 C15 C16 113.39(18) . . ?
C14 C15 C16 124.85(18) . . ?
C25 C20 C1 121.7(2) . . ?
C25 C20 C21 118.2(2) . . ?
C21 C20 C1 119.60(19) . . ?
C14 C9 C8 119.4(2) . . ?
C10 C9 C14 118.5(2) . . ?
C10 C9 C8 122.1(2) . . ?
C2 C1 C19 110.22(16) . . ?
C2 C1 C17 100.93(16) . . ?
C20 C1 C2 116.34(18) . . ?
C20 C1 C19 119.93(17) . . ?
C20 C1 C17 116.19(16) . . ?
C19 C1 C17 88.52(15) . . ?
C27 C26 C19 120.0(2) . . ?
C27 C26 C31 119.1(2) . . ?
C31 C26 C19 120.93(19) . . ?
C3 C8 C9 120.01(19) . . ?
C3 C8 C7 118.2(2) . . ?
C7 C8 C9 121.8(2) . . ?
C4 C5 H5 120.3 . . ?
C4 C5 C6 119.4(2) . . ?
C6 C5 H5 120.3 . . ?
C3 C4 H4 119.4 . . ?
C5 C4 C3 121.2(2) . . ?
C5 C4 H4 119.4 . . ?
C39 C38 C17 120.8(2) . . ?
C39 C38 C43 117.7(2) . . ?
C43 C38 C17 121.2(2) . . ?
C14 C13 H13 119.6 . . ?
C12 C13 C14 120.7(2) . . ?
C12 C13 H13 119.6 . . ?
C1 C19 H19 108.9 . . ?
C26 C19 C1 122.95(18) . . ?
C26 C19 H19 108.9 . . ?
C26 C19 C18 118.64(18) . . ?
C18 C19 C1 86.39(15) . . ?
C18 C19 H19 108.9 . . ?
O44 C18 C19 132.6(2) . . ?
O44 C18 C17 132.3(2) . . ?
C19 C18 C17 94.66(16) . . ?
C20 C25 H25 119.5 . . ?
C24 C25 C20 121.1(2) . . ?
C24 C25 H25 119.5 . . ?
C38 C39 H39 119.5 . . ?
C38 C39 C40 121.0(2) . . ?
C40 C39 H39 119.5 . . ?
C32 C16 C15 113.06(18) . . ?
C32 C16 H16 108.1 . . ?
C32 C16 C17 117.49(17) . . ?
C15 C16 H16 108.1 . . ?
C15 C16 C17 101.56(16) . . ?
C17 C16 H16 108.1 . . ?
C26 C27 H27 119.8 . . ?
C28 C27 C26 120.4(2) . . ?
C28 C27 H27 119.8 . . ?
C26 C31 H31 119.8 . . ?
C30 C31 C26 120.3(2) . . ?
C30 C31 H31 119.8 . . ?
C25 C24 H24 120.0 . . ?
C23 C24 C25 120.0(2) . . ?
C23 C24 H24 120.0 . . ?
C38 C17 C1 115.32(17) . . ?
C38 C17 C18 112.04(18) . . ?
C38 C17 C16 120.74(17) . . ?
C18 C17 C1 85.46(15) . . ?
C18 C17 C16 110.00(17) . . ?
C16 C17 C1 107.74(17) . . ?
C8 C7 H7 119.4 . . ?
C6 C7 C8 121.2(2) . . ?
C6 C7 H7 119.4 . . ?
C20 C21 H21 119.5 . . ?
C22 C21 C20 121.0(2) . . ?
C22 C21 H21 119.5 . . ?
C32 C37 H37 119.5 . . ?
C32 C37 C36 120.9(2) . . ?
C36 C37 H37 119.5 . . ?
C13 C12 H12 119.9 . . ?
C13 C12 C11 120.1(2) . . ?
C11 C12 H12 119.9 . . ?
C9 C10 H10 119.4 . . ?
C11 C10 C9 121.2(2) . . ?
C11 C10 H10 119.4 . . ?
C5 C6 H6 119.7 . . ?
C7 C6 C5 120.6(2) . . ?
C7 C6 H6 119.7 . . ?
C36 C35 H35 120.3 . . ?
C36 C35 C34 119.4(2) . . ?
C34 C35 H35 120.3 . . ?
C38 C43 H43 119.5 . . ?
C42 C43 C38 121.1(2) . . ?
C42 C43 H43 119.5 . . ?
C24 C23 H23 120.3 . . ?
C24 C23 C22 119.4(2) . . ?
C22 C23 H23 120.3 . . ?
C31 C30 H30 119.7 . . ?
C29 C30 C31 120.5(2) . . ?
C29 C30 H30 119.7 . . ?
C37 C36 H36 119.9 . . ?
C35 C36 C37 120.2(2) . . ?
C35 C36 H36 119.9 . . ?
C32 C33 H33 119.6 . . ?
C34 C33 C32 120.7(2) . . ?
C34 C33 H33 119.6 . . ?
C35 C34 H34 119.8 . . ?
C33 C34 C35 120.3(2) . . ?
C33 C34 H34 119.8 . . ?
C27 C28 H28 119.8 . . ?
C27 C28 C29 120.4(2) . . ?
C29 C28 H28 119.8 . . ?
C43 C42 H42 119.9 . . ?
C43 C42 C41 120.3(3) . . ?
C41 C42 H42 119.9 . . ?
C12 C11 H11 119.9 . . ?
C10 C11 C12 120.2(2) . . ?
C10 C11 H11 119.9 . . ?
C30 C29 C28 119.3(2) . . ?
C30 C29 H29 120.3 . . ?
C28 C29 H29 120.3 . . ?
C21 C22 C23 120.4(2) . . ?
C21 C22 H22 119.8 . . ?
C23 C22 H22 119.8 . . ?
C39 C40 H40 119.9 . . ?
C41 C40 C39 120.2(3) . . ?
C41 C40 H40 119.9 . . ?
C42 C41 H41 120.2 . . ?
C40 C41 C42 119.7(2) . . ?
C40 C41 H41 120.2 . . ?

loop_
_geom_bond_atom_site_label_1
_geom_bond_atom_site_label_2
_geom_bond_distance
_geom_bond_site_symmetry_2
_geom_bond_publ_flag
O44 C18 1.199(3) . ?
C2 C3 1.449(3) . ?
C2 C15 1.357(3) . ?
C2 C1 1.515(3) . ?
C14 C15 1.439(3) . ?
C14 C9 1.424(3) . ?
C14 C13 1.412(3) . ?
C3 C8 1.413(3) . ?
C3 C4 1.412(3) . ?
C32 C16 1.517(3) . ?
C32 C37 1.387(3) . ?
C32 C33 1.394(3) . ?
C15 C16 1.528(3) . ?
C20 C1 1.514(3) . ?
C20 C25 1.396(3) . ?
C20 C21 1.398(3) . ?
C9 C8 1.456(3) . ?
C9 C10 1.408(3) . ?
C1 C19 1.593(3) . ?
C1 C17 1.616(3) . ?
C26 C19 1.511(3) . ?
C26 C27 1.390(3) . ?
C26 C31 1.394(3) . ?
C8 C7 1.416(3) . ?
C5 H5 0.9500 . ?
C5 C4 1.375(3) . ?
C5 C6 1.400(3) . ?
C4 H4 0.9500 . ?
C38 C39 1.396(3) . ?
C38 C17 1.514(3) . ?
C38 C43 1.402(3) . ?
C13 H13 0.9500 . ?
C13 C12 1.379(3) . ?
C19 H19 1.0000 . ?
C19 C18 1.522(3) . ?
C18 C17 1.525(3) . ?
C25 H25 0.9500 . ?
C25 C24 1.392(3) . ?
C39 H39 0.9500 . ?
C39 C40 1.396(4) . ?
C16 H16 1.0000 . ?
C16 C17 1.560(3) . ?
C27 H27 0.9500 . ?
C27 C28 1.387(3) . ?
C31 H31 0.9500 . ?
C31 C30 1.386(3) . ?
C24 H24 0.9500 . ?
C24 C23 1.389(4) . ?
C7 H7 0.9500 . ?
C7 C6 1.373(3) . ?
C21 H21 0.9500 . ?
C21 C22 1.383(3) . ?
C37 H37 0.9500 . ?
C37 C36 1.394(3) . ?
C12 H12 0.9500 . ?
C12 C11 1.399(4) . ?
C10 H10 0.9500 . ?
C10 C11 1.379(3) . ?
C6 H6 0.9500 . ?
C35 H35 0.9500 . ?
C35 C36 1.371(4) . ?
C35 C34 1.394(4) . ?
C43 H43 0.9500 . ?
C43 C42 1.384(3) . ?
C23 H23 0.9500 . ?
C23 C22 1.395(4) . ?
C30 H30 0.9500 . ?
C30 C29 1.383(4) . ?
C36 H36 0.9500 . ?
C33 H33 0.9500 . ?
C33 C34 1.380(3) . ?
C34 H34 0.9500 . ?
C28 H28 0.9500 . ?
C28 C29 1.391(4) . ?
C42 H42 0.9500 . ?
C42 C41 1.389(5) . ?
C11 H11 0.9500 . ?
C29 H29 0.9500 . ?
C22 H22 0.9500 . ?
C40 H40 0.9500 . ?
C40 C41 1.374(4) . ?
C41 H41 0.9500 . ?
